data_2011303
loop_
_publ_author_name
'Banerjee, Rahul'
'Maji, Samir Kumar'
'Banerjee, Arindam'

_publ_section_title
;<i>tert</i>-Butyl
 <i>N</i>-{2-[<i>N</i>-(<i>N</i>,<i>N</i>'-dicyclohexylureidocarbonylethyl)carbamoyl]prop-2-yl}carbamate
;
_journal_issue 9
_journal_name_full 'Acta Crystallographica Section C'
_journal_page_first 1120
_journal_page_last 1121
_journal_paper_doi 10.1107/S0108270100007447
_journal_volume 56
_journal_year 2000
_chemical_formula_moiety 'C25 H44 N4 O5'
_chemical_formula_sum 'C25 H44 N4 O5'
_chemical_formula_weight 480.64
_chemical_name_systematic
;Tert-butyloxycarbonyl-alpha-amino isobutyryl -
 beta-Alanyl - N, (N,N'-dicyclohexyl)-urea.
;
_space_group_IT_number 2
_symmetry_cell_setting triclinic
_symmetry_space_group_name_Hall '-P 1'
_symmetry_space_group_name_H-M 'P -1'
_cell_angle_alpha 78.13(2)
_cell_angle_beta 83.740(10)
_cell_angle_gamma 65.590(10)
_cell_formula_units_Z 2
_cell_length_a 9.9960(10)
_cell_length_b 10.933(2)
_cell_length_c 14.385(3)
_cell_measurement_reflns_used 25
_cell_measurement_temperature 293(2)
_cell_measurement_theta_max 30
_cell_measurement_theta_min 10
_cell_volume 1400.4(4)
_computing_cell_refinement 'CAD-4 Software'
_computing_data_collection 'CAD-4 Software (Enraf-Nonius, 1994)'
_computing_molecular_graphics 'ORTEPIII (Burnett & Johnson, 1996)'
_computing_structure_refinement 'SHELXL97 (Sheldrick, 1997)'
_computing_structure_solution 'SHELXS97 (Sheldrick, 1990)'
_diffrn_ambient_temperature 293(2)
_diffrn_measured_fraction_theta_full .980
_diffrn_measured_fraction_theta_max .980
_diffrn_measurement_device_type
;
 CAD4 Enraf-Nonius 4-Circle
 automatic diffractometer
;
_diffrn_measurement_method '2\w scan mode'
_diffrn_radiation_monochromator graphite
_diffrn_radiation_source 'fine-focus sealed tube'
_diffrn_radiation_type CuK\a
_diffrn_radiation_wavelength 1.54180
_diffrn_reflns_av_R_equivalents .0419
_diffrn_reflns_av_sigmaI/netI .0204
_diffrn_reflns_limit_h_max 12
_diffrn_reflns_limit_h_min 0
_diffrn_reflns_limit_k_max 13
_diffrn_reflns_limit_k_min -12
_diffrn_reflns_limit_l_max 17
_diffrn_reflns_limit_l_min -15
_diffrn_reflns_number 5941
_diffrn_reflns_theta_full 74.68
_diffrn_reflns_theta_max 74.68
_diffrn_reflns_theta_min 3.14
_diffrn_standards_decay_% 0
_diffrn_standards_interval_count 60
_diffrn_standards_interval_time 60min
_diffrn_standards_number 3
_exptl_absorpt_coefficient_mu .641
_exptl_absorpt_correction_type none
_exptl_crystal_colour colourless
_exptl_crystal_density_diffrn 1.140
_exptl_crystal_density_meas 1.14
_exptl_crystal_density_method flotation
_exptl_crystal_description plate
_exptl_crystal_F_000 524
_exptl_crystal_size_max .88
_exptl_crystal_size_mid .63
_exptl_crystal_size_min .50
_refine_diff_density_max .169
_refine_diff_density_min -.206
_refine_ls_extinction_coef .0110(8)
_refine_ls_extinction_method 'SHELXL97 (Sheldrick, 1997)'
_refine_ls_goodness_of_fit_ref 1.060
_refine_ls_hydrogen_treatment mixed
_refine_ls_matrix_type full
_refine_ls_number_parameters 475
_refine_ls_number_reflns 5622
_refine_ls_number_restraints 0
_refine_ls_restrained_S_all 1.060
_refine_ls_R_factor_all .0576
_refine_ls_R_factor_gt .0461
_refine_ls_shift/su_max .013
_refine_ls_shift/su_mean .001
_refine_ls_structure_factor_coef Fsqd
_refine_ls_weighting_details 'calc w = 1/[\s^2^(Fo^2^)+(0.0780P)^2^+0.1745P] where P=(Fo^2^+2Fc^2^)/3'
_refine_ls_weighting_scheme calc
_refine_ls_wR_factor_ref .1390
_reflns_number_gt 4579
_reflns_number_total 5622
_reflns_threshold_expression Fo>4\s(Fo)
_cod_data_source_file de1142.cif
_cod_data_source_block I
_cod_database_code 2011303
_cod_database_fobs_code 2011303

loop_
_symmetry_equiv_pos_as_xyz
'x, y, z'
'-x, -y, -z'

loop_
_atom_site_label
_atom_site_fract_x
_atom_site_fract_y
_atom_site_fract_z
_atom_site_U_iso_or_equiv
_atom_site_adp_type
_atom_site_calc_flag
_atom_site_refinement_flags
_atom_site_occupancy
_atom_site_disorder_assembly
_atom_site_disorder_group
_atom_site_type_symbol
O1 1.04496(11) .16427(11) .24617(9) .0604(3) Uani d . 1 . . O
O21 .94105(11) .01037(11) .28966(9) .0576(3) Uani d . 1 . . O
O41 1.07630(13) -.33244(12) .27277(9) .0658(3) Uani d . 1 . . O
O71 .79771(13) .05107(13) .02207(9) .0722(4) Uani d . 1 . . O
O81 .47435(12) -.02808(13) .23157(9) .0656(3) Uani d . 1 . . O
N1 1.18204(13) -.05515(13) .24752(10) .0525(3) Uani d . 1 . . N
N2 1.08261(14) -.18473(14) .14016(10) .0531(3) Uani d . 1 . . N
N3 .63687(12) .05533(12) .14459(9) .0474(3) Uani d . 1 . . N
N4 .67498(13) -.04871(13) .30272(9) .0505(3) Uani d . 1 . . N
C1 .91015(17) .28271(15) .25973(12) .0541(4) Uani d . 1 . . C
C2 1.04679(15) .03806(15) .26366(11) .0479(3) Uani d . 1 . . C
C3 1.21767(15) -.20094(15) .27738(12) .0518(4) Uani d . 1 . . C
C4 1.11566(15) -.24329(14) .23074(11) .0483(3) Uani d . 1 . . C
C5 .99364(18) -.22043(19) .08738(14) .0606(4) Uani d . 1 . . C
C6 .83328(18) -.16419(17) .11838(14) .0587(4) Uani d . 1 . . C
C7 .75842(15) -.01157(16) .09226(11) .0514(3) Uani d . 1 . . C
C8 .58792(15) -.01236(14) .22906(11) .0475(3) Uani d . 1 . . C
C11 .9567(3) .4003(2) .2323(2) .0833(6) Uani d . 1 . . C
C12 .7939(3) .2974(2) .1939(2) .0865(7) Uani d . 1 . . C
C31 1.2091(3) -.2385(3) .38450(15) .0775(6) Uani d . 1 . . C
C32 1.37347(19) -.2783(2) .2400(2) .0756(6) Uani d . 1 . . C
C81 .53840(15) .19595(14) .10291(10) .0462(3) Uani d . 1 . . C
C82 .45236(18) .19894(16) .02082(12) .0542(4) Uani d . 1 . . C
C83 .3702(2) .34637(17) -.02676(14) .0633(4) Uani d . 1 . . C
C84 .2677(3) .4297(2) .04354(16) .0833(6) Uani d . 1 . . C
C85 .3479(3) .42160(19) .12907(17) .0783(6) Uani d . 1 . . C
C86 .4351(2) .27438(18) .17612(13) .0595(4) Uani d . 1 . . C
C91 .65535(16) -.13259(16) .39191(11) .0523(4) Uani d . 1 . . C
C92 .7236(2) -.28297(19) .38511(14) .0677(5) Uani d . 1 . . C
C93 .7050(4) -.3687(3) .47946(18) .0918(7) Uani d . 1 . . C
C94 .7701(3) -.3432(2) .56020(17) .0889(7) Uani d . 1 . . C
C95 .7042(3) -.1936(2) .56670(14) .0768(5) Uani d . 1 . . C
C96 .7207(2) -.1063(2) .47236(13) .0637(4) Uani d . 1 . . C
H12 .8302 .3053 .1294 .160(14) Uiso calc R 1 . . H
H12A .7069 .3775 .2010 .111(9) Uiso calc R 1 . . H
H12B .7707 .2185 .2098 .131(10) Uiso calc R 1 . . H
C13 .8604(4) .2695(3) .3624(2) .0995(8) Uani d . 1 . . C
H81 .6062(17) .2402(16) .0774(11) .045(4) Uiso d . 1 . . H
H82 .521(2) .1435(19) -.0272(13) .060(5) Uiso d . 1 . . H
H82A .379(2) .1576(18) .0475(12) .059(5) Uiso d . 1 . . H
H83 .317(2) .356(2) -.0842(16) .083(6) Uiso d . 1 . . H
HN4 .753(2) -.0263(18) .2942(12) .055(4) Uiso d . 1 . . H
H5 1.025(2) -.321(2) .0960(14) .068(5) Uiso d . 1 . . H
H83A .444(2) .385(2) -.0504(14) .070(5) Uiso d . 1 . . H
H86 .4950(18) .2693(17) .2283(12) .052(4) Uiso d . 1 . . H
H96 .826(2) -.125(2) .4533(14) .074(6) Uiso d . 1 . . H
H85 .415(3) .466(2) .1113(16) .085(7) Uiso d . 1 . . H
H86A .369(2) .2295(19) .2019(13) .066(5) Uiso d . 1 . . H
HN1 1.254(2) -.0274(19) .2369(13) .064(5) Uiso d . 1 . . H
H92 .677(2) -.297(2) .3289(16) .080(6) Uiso d . 1 . . H
H31 1.227(3) -.342(3) .4034(18) .110(8) Uiso d . 1 . . H
H5A 1.006(2) -.184(2) .0205(16) .082(6) Uiso d . 1 . . H
H6 .823(2) -.196(2) .1862(16) .073(6) Uiso d . 1 . . H
HN2 1.116(2) -.123(2) .1129(14) .066(5) Uiso d . 1 . . H
H11 .877(3) .492(3) .2398(17) .105(8) Uiso d . 1 . . H
H91 .550(2) -.1062(17) .4024(12) .056(5) Uiso d . 1 . . H
H11A 1.035(3) .387(3) .2679(19) .106(9) Uiso d . 1 . . H
H85A .280(3) .467(3) .1762(18) .100(8) Uiso d . 1 . . H
H96A .677(2) -.009(2) .4744(15) .084(6) Uiso d . 1 . . H
H32 1.401(3) -.382(3) .2590(16) .091(7) Uiso d . 1 . . H
H92A .830(3) -.305(2) .3713(16) .091(7) Uiso d . 1 . . H
H95 .751(3) -.178(2) .6179(17) .086(7) Uiso d . 1 . . H
H6A .778(3) -.195(2) .0840(16) .091(7) Uiso d . 1 . . H
H84 .218(3) .531(3) .0144(18) .100(7) Uiso d . 1 . . H
H94 .754(3) -.399(3) .621(2) .115(9) Uiso d . 1 . . H
H93 .757(3) -.460(3) .475(2) .124(10) Uiso d . 1 . . H
H31A 1.277(3) -.210(3) .4139(18) .102(8) Uiso d . 1 . . H
H94A .883(3) -.374(3) .5458(19) .108(9) Uiso d . 1 . . H
H93A .595(3) -.346(3) .4952(18) .101(8) Uiso d . 1 . . H
H84A .190(3) .397(3) .0674(18) .095(7) Uiso d . 1 . . H
H95A .597(3) -.171(2) .5825(17) .093(7) Uiso d . 1 . . H
H32A 1.441(3) -.261(2) .2705(16) .087(7) Uiso d . 1 . . H
H11B .979(3) .407(3) .163(2) .108(9) Uiso d . 1 . . H
H32B 1.378(3) -.256(3) .1758(19) .100(9) Uiso d . 1 . . H
H31B 1.114(3) -.194(3) .4073(18) .100(8) Uiso d . 1 . . H
H13 .828(3) .194(3) .3800(19) .104(8) Uiso d . 1 . . H
H13A .777(3) .358(3) .3708(19) .115(9) Uiso d . 1 . . H
H13B .937(5) .240(4) .404(3) .174(18) Uiso d . 1 . . H

loop_
_atom_site_aniso_label
_atom_site_aniso_U_11
_atom_site_aniso_U_22
_atom_site_aniso_U_33
_atom_site_aniso_U_12
_atom_site_aniso_U_13
_atom_site_aniso_U_23
O21 .0416(5) .0556(6) .0771(8) -.0243(5) .0075(5) -.0094(5)
N3 .0397(6) .0480(6) .0487(7) -.0169(5) -.0046(5) .0038(5)
O81 .0486(6) .0713(7) .0798(8) -.0362(5) -.0145(5) .0134(6)
O1 .0457(5) .0465(6) .0891(8) -.0206(5) .0055(5) -.0115(5)
N1 .0385(6) .0476(7) .0711(8) -.0204(5) .0034(5) -.0060(6)
O41 .0659(7) .0545(6) .0794(8) -.0338(6) -.0089(6) .0076(5)
N4 .0426(6) .0584(7) .0502(7) -.0269(6) -.0049(5) .0069(5)
N2 .0452(6) .0523(7) .0571(8) -.0176(6) -.0030(5) -.0035(6)
C2 .0418(7) .0473(7) .0557(8) -.0209(6) .0002(6) -.0058(6)
O71 .0541(6) .0726(8) .0664(8) -.0142(6) .0094(5) .0073(6)
C8 .0397(6) .0456(7) .0547(8) -.0194(6) -.0046(6) .0030(6)
C4 .0398(7) .0402(7) .0593(9) -.0134(5) -.0012(6) -.0029(6)
C81 .0449(7) .0417(7) .0501(8) -.0188(6) -.0034(6) -.0001(6)
C3 .0419(7) .0453(7) .0638(9) -.0161(6) -.0066(6) -.0006(6)
C7 .0408(7) .0567(8) .0514(8) -.0166(6) -.0065(6) -.0017(6)
C91 .0445(7) .0530(8) .0526(8) -.0209(6) -.0019(6) .0080(6)
C82 .0536(8) .0454(8) .0588(9) -.0168(7) -.0133(7) .0006(7)
C1 .0510(8) .0469(8) .0609(9) -.0153(6) -.0003(7) -.0120(7)
C5 .0549(9) .0577(9) .0627(11) -.0096(7) -.0043(7) -.0234(8)
C86 .0624(9) .0560(9) .0553(9) -.0219(8) .0035(8) -.0065(7)
C6 .0493(8) .0550(9) .0711(11) -.0184(7) -.0121(8) -.0095(8)
C83 .0637(10) .0503(9) .0630(11) -.0145(8) -.0113(8) .0046(7)
C96 .0701(11) .0623(10) .0549(10) -.0263(9) -.0026(8) -.0024(8)
C92 .0798(12) .0570(10) .0641(11) -.0290(9) -.0106(9) .0021(8)
C32 .0405(8) .0585(10) .124(2) -.0133(7) -.0047(10) -.0203(11)
C31 .0863(15) .0780(13) .0654(12) -.0339(12) -.0231(11) .0064(10)
C84 .0718(12) .0588(11) .0795(14) .0021(9) .0010(10) .0097(9)
C95 .0887(15) .0786(13) .0504(10) -.0272(11) -.0052(9) .0035(9)
C11 .0803(14) .0531(11) .118(2) -.0281(10) -.0032(14) -.0162(11)
C94 .1117(19) .0703(13) .0651(13) -.0264(12) -.0183(12) .0162(10)
C93 .130(2) .0593(12) .0827(15) -.0443(14) -.0155(14) .0148(10)
C85 .0897(14) .0488(9) .0816(14) -.0178(9) .0223(11) -.0147(9)
C12 .0782(13) .0650(12) .1094(19) -.0209(10) -.0372(13) .0004(11)
C13 .129(2) .0886(18) .0775(16) -.0401(18) .0283(16) -.0312(13)

loop_
_atom_type_symbol
_atom_type_description
_atom_type_scat_dispersion_real
_atom_type_scat_dispersion_imag
_atom_type_scat_source
C C .0181 .0091 'International Tables Vol C Tables 4.2.6.8 and 6.1.1.4'
H H .0000 .0000 'International Tables Vol C Tables 4.2.6.8 and 6.1.1.4'
O O .0492 .0322 'International Tables Vol C Tables 4.2.6.8 and 6.1.1.4'
N N .0311 .0180 'International Tables Vol C Tables 4.2.6.8 and 6.1.1.4'

loop_
_geom_angle_atom_site_label_1
_geom_angle_atom_site_label_2
_geom_angle_atom_site_label_3
_geom_angle
_geom_angle_publ_flag
C7 N3 C8 122.61(12) yes
C7 N3 C81 117.87(12) yes
C8 N3 C81 118.59(11) no
C2 O1 C1 120.94(11) yes
C2 N1 C3 120.78(12) yes
C2 N1 HN1 117.3(13) no
C3 N1 HN1 118.9(12) no
C8 N4 C91 122.58(12) yes
C8 N4 HN4 117.6(11) no
C91 N4 HN4 119.6(11) no
C4 N2 C5 121.55(15) yes
C4 N2 HN2 118.6(13) no
C5 N2 HN2 119.9(13) no
O21 C2 O1 125.22(13) no
O21 C2 N1 123.91(14) no
O1 C2 N1 110.86(12) yes
O81 C8 N4 124.88(14) no
O81 C8 N3 121.42(13) no
N4 C8 N3 113.63(12) yes
O41 C4 N2 122.45(15) no
O41 C4 C3 121.08(14) no
N2 C4 C3 116.27(13) yes
N3 C81 C86 113.02(12) no
N3 C81 C82 112.18(12) no
C86 C81 C82 110.57(13) no
N3 C81 H81 103.9(9) no
C86 C81 H81 108.6(9) no
C82 C81 H81 108.3(9) no
N1 C3 C31 111.11(16) no
N1 C3 C32 107.57(14) no
C31 C3 C32 110.30(18) no
N1 C3 C4 110.71(12) yes
C31 C3 C4 110.64(14) no
C32 C3 C4 106.35(15) no
O71 C7 N3 120.22(14) no
O71 C7 C6 121.31(15) no
N3 C7 C6 118.26(14) yes
N4 C91 C92 111.29(15) no
N4 C91 C96 109.66(13) no
C92 C91 C96 110.86(14) no
N4 C91 H91 106.7(10) no
C92 C91 H91 107.6(10) no
C96 C91 H91 110.7(10) no
C83 C82 C81 109.08(14) no
C83 C82 H82 110.3(10) no
C81 C82 H82 110.9(10) no
C83 C82 H82A 109.5(10) no
C81 C82 H82A 108.2(10) no
H82 C82 H82A 108.9(14) no
O1 C1 C13 109.85(18) no
O1 C1 C11 103.34(14) no
C13 C1 C11 110.5(2) no
O1 C1 C12 109.71(15) no
C13 C1 C12 112.3(2) no
C11 C1 C12 110.74(18) no
N2 C5 C6 112.59(14) yes
N2 C5 H5 111.7(11) no
C6 C5 H5 105.8(11) no
N2 C5 H5A 106.7(13) no
C6 C5 H5A 110.7(13) no
H5 C5 H5A 109.4(17) no
C81 C86 C85 109.56(15) no
C81 C86 H86 108.0(10) no
C85 C86 H86 111.8(10) no
C81 C86 H86A 108.4(11) no
C85 C86 H86A 110.5(11) no
H86 C86 H86A 108.5(15) no
C7 C6 C5 113.25(15) yes
C7 C6 H6 112.0(12) no
C5 C6 H6 110.3(12) no
C7 C6 H6A 102.9(14) no
C5 C6 H6A 110.0(14) no
H6 C6 H6A 108.1(18) no
C84 C83 C82 110.87(16) no
C84 C83 H83 110.9(13) no
C82 C83 H83 113.5(13) no
C84 C83 H83A 108.2(12) no
C82 C83 H83A 107.8(12) no
H83 C83 H83A 105.1(16) no
C91 C96 C95 111.25(16) no
C91 C96 H96 106.5(12) no
C95 C96 H96 112.8(12) no
C91 C96 H96A 109.6(13) no
C95 C96 H96A 113.0(13) no
H96 C96 H96A 103.3(17) no
C91 C92 C93 110.41(19) no
C91 C92 H92 108.9(12) no
C93 C92 H92 112.5(12) no
C91 C92 H92A 104.9(13) no
C93 C92 H92A 109.5(13) no
H92 C92 H92A 110.3(18) no
C3 C32 H32 109.4(13) no
C3 C32 H32A 109.4(15) no
H32 C32 H32A 105.5(19) no
C3 C32 H32B 110.1(17) no
H32 C32 H32B 109(2) no
H32A C32 H32B 113(2) no
C3 C31 H31 109.2(14) no
C3 C31 H31A 109.4(14) no
H31 C31 H31A 115.7(19) no
C3 C31 H31B 110.6(16) no
H31 C31 H31B 104(2) no
H31A C31 H31B 108(2) no
C85 C84 C83 111.76(18) no
C85 C84 H84 106.5(14) no
C83 C84 H84 112.0(14) no
C85 C84 H84A 106.8(14) no
C83 C84 H84A 111.5(15) no
H84 C84 H84A 108(2) no
C94 C95 C96 111.36(19) no
C94 C95 H95 110.0(13) no
C96 C95 H95 110.4(13) no
C94 C95 H95A 105.1(14) no
C96 C95 H95A 109.6(14) no
H95 C95 H95A 110.2(19) no
C1 C11 H11 114.2(14) no
C1 C11 H11A 111.2(17) no
H11 C11 H11A 107(2) no
C1 C11 H11B 105.6(16) no
H11 C11 H11B 105(2) no
H11A C11 H11B 114(2) no
C95 C94 C93 111.0(2) no
C95 C94 H94 110.9(16) no
C93 C94 H94 109.6(16) no
C95 C94 H94A 108.7(15) no
C93 C94 H94A 107.5(15) no
H94 C94 H94A 109(2) no
C94 C93 C92 111.5(2) no
C94 C93 H93 106.6(19) no
C92 C93 H93 108.2(19) no
C94 C93 H93A 108.3(15) no
C92 C93 H93A 110.2(14) no
H93 C93 H93A 112(2) no
C84 C85 C86 112.09(18) no
C84 C85 H85 110.5(14) no
C86 C85 H85 108.3(14) no
C84 C85 H85A 110.7(15) no
C86 C85 H85A 107.4(15) no
H85 C85 H85A 108(2) no
C1 C12 H12 109.5 no
C1 C12 H12A 109.5 no
H12 C12 H12A 109.5 no
C1 C12 H12B 109.5 no
H12 C12 H12B 109.5 no
H12A C12 H12B 109.5 no
C1 C13 H13 110.6(16) no
C1 C13 H13A 107.6(16) no
H13 C13 H13A 110(2) no
C1 C13 H13B 113(3) no
H13 C13 H13B 101(3) no
H13A C13 H13B 115(3) no

loop_
_geom_bond_atom_site_label_1
_geom_bond_atom_site_label_2
_geom_bond_site_symmetry_2
_geom_bond_distance
_geom_bond_publ_flag
O21 C2 . 1.2168(16) yes
N3 C7 . 1.368(2) yes
N3 C8 . 1.4365(18) yes
N3 C81 . 1.4800(18) yes
O81 C8 . 1.2121(16) yes
O1 C2 . 1.3434(18) yes
O1 C1 . 1.4612(18) yes
N1 C2 . 1.3454(19) yes
N1 C3 . 1.4610(19) yes
N1 HN1 . .874(19) no
O41 C4 . 1.2218(17) yes
N4 C8 . 1.3342(19) yes
N4 C91 . 1.4613(18) yes
N4 HN4 . .904(18) no
N2 C4 . 1.339(2) yes
N2 C5 . 1.441(2) yes
N2 HN2 . .88(2) no
O71 C7 . 1.2222(18) yes
C4 C3 . 1.540(2) yes
C81 C86 . 1.521(2) no
C81 C82 . 1.522(2) no
C81 H81 . .986(16) no
C3 C31 . 1.514(3) no
C3 C32 . 1.531(2) no
C7 C6 . 1.502(2) yes
C91 C92 . 1.518(3) no
C91 C96 . 1.519(3) no
C91 H91 . .974(18) no
C82 C83 . 1.522(2) no
C82 H82 . 1.019(19) no
C82 H82A . 1.011(18) no
C1 C13 . 1.503(3) no
C1 C11 . 1.506(3) no
C1 C12 . 1.515(3) no
C5 C6 . 1.513(2) yes
C5 H5 . 1.00(2) no
C5 H5A . .98(2) no
C86 C85 . 1.526(3) no
C86 H86 . .988(18) no
C86 H86A . .979(19) no
C6 H6 . .98(2) no
C6 H6A . .97(2) no
C83 C84 . 1.511(3) no
C83 H83 . 1.00(2) no
C83 H83A . .99(2) no
C96 C95 . 1.526(3) no
C96 H96 . 1.01(2) no
C96 H96A . .98(2) no
C92 C93 . 1.524(3) no
C92 H92 . 1.05(2) no
C92 H92A . .99(2) no
C32 H32 . 1.03(2) no
C32 H32A . .94(2) no
C32 H32B . .91(3) no
C31 H31 . 1.05(3) no
C31 H31A . 1.02(3) no
C31 H31B . .93(3) no
C84 C85 . 1.508(4) no
C84 H84 . 1.02(3) no
C84 H84A . .98(3) no
C95 C94 . 1.508(3) no
C95 H95 . .99(2) no
C95 H95A . 1.01(3) no
C11 H11 . 1.01(3) no
C11 H11A . .93(3) no
C11 H11B . .99(3) no
C94 C93 . 1.516(4) no
C94 H94 . .99(3) no
C94 H94A . 1.05(3) no
C93 H93 . .93(3) no
C93 H93A . 1.03(3) no
C85 H85 . .96(2) no
C85 H85A . .96(3) no
C12 H12 . .9600 no
C12 H12A . .9600 no
C12 H12B . .9600 no
C13 H13 . .98(3) no
C13 H13A . 1.00(3) no
C13 H13B . .93(4) no
C13 C31 2_756 3.6042 no
C83 C6 2_655 3.8540 no
C83 C32 2_755 3.7658 no
C84 C5 1_465 3.8063 no
C82 C6 2_655 3.8422 no

loop_
_geom_hbond_atom_site_label_D
_geom_hbond_atom_site_label_H
_geom_hbond_atom_site_label_A
_geom_hbond_site_symmetry_A
_geom_hbond_distance_DH
_geom_hbond_distance_HA
_geom_hbond_distance_DA
_geom_hbond_angle_DHA
N4 HN4 O21 . .90(2) 2.07(2) 2.964(2) 173.39(1.94)
N1 HN1 O81 1_655 .87(2) 2.20(2) 3.036(2) 161.05(2.08)
N2 HN2 O71 2_755 .88(2) 2.17(2) 2.906(2) 141.54(1.83)

loop_
_geom_torsion_atom_site_label_1
_geom_torsion_atom_site_label_2
_geom_torsion_atom_site_label_3
_geom_torsion_atom_site_label_4
_geom_torsion
_geom_torsion_publ_flag
C81 N3 C7 C6 -161.89(0.14) yes
C8 N3 C7 C6 6.88(0.22) yes
C81 N3 C7 O71 12.91(0.22) no
C8 N3 C7 O71 -178.32(0.15) no
C8 N3 C81 C82 -98.08(0.16) no
C8 N3 C81 C86 27.76(0.19) no
C7 N3 C8 O81 -111.62(0.18) no
C81 N3 C8 O81 57.07(0.20) no
C7 N3 C8 N4 71.23(0.19) yes
C81 N3 C8 N4 -120.07(0.15) yes
C7 N3 C81 C86 -163.01(0.14) no
C7 N3 C81 C82 71.16(0.17) no
C1 O1 C2 O21 1.40(0.24) no
C2 O1 C1 C11 -179.82(0.16) no
C2 O1 C1 C12 -61.68(0.20) no
C2 O1 C1 C13 62.25(0.23) no
C1 O1 C2 N1 -179.30(0.13) yes
C3 N1 C2 O1 169.11(0.13) yes
C3 N1 C2 O21 -11.59(0.25) no
C2 N1 C3 C32 174.49(0.16) no
C2 N1 C3 C31 -64.68(0.21) no
C2 N1 C3 C4 58.69(0.19) yes
C91 N4 C8 O81 10.31(0.25) no
C91 N4 C8 N3 -172.65(0.13) yes
C8 N4 C91 C96 -155.53(0.15) yes
C8 N4 C91 C92 81.44(0.19) yes
C5 N2 C4 O41 2.15(0.25) no
C4 N2 C5 C6 72.94(0.21) yes
C5 N2 C4 C3 177.18(0.15) yes
O41 C4 C3 N1 -145.86(0.15) no
N2 C4 C3 N1 39.03(0.19) yes
N2 C4 C3 C32 -77.53(0.19) yes
O41 C4 C3 C32 97.57(0.19) no
N2 C4 C3 C31 162.68(0.16) no
O41 C4 C3 C31 -22.22(0.23) no
N3 C81 C86 C85 174.82(0.15) no
N3 C81 C82 C83 -172.32(0.13) no
C82 C81 C86 C85 -58.48(0.19) no
C86 C81 C82 C83 60.52(0.18) no
O71 C7 C6 C5 29.68(0.24) no
N3 C7 C6 C5 -155.59(0.15) yes
N4 C91 C92 C93 178.71(0.18) no
N4 C91 C96 C95 -179.24(0.16) no
C96 C91 C92 C93 56.38(0.23) no
C92 C91 C96 C95 -55.96(0.22) no
C81 C82 C83 C84 -58.33(0.20) no
N2 C5 C6 C7 69.16(0.20) yes
C81 C86 C85 C84 54.81(0.23) no
C82 C83 C84 C85 55.36(0.24) no
C91 C96 C95 C94 55.30(0.25) no
C91 C92 C93 C94 -56.57(0.28) no
C83 C84 C85 C86 -53.72(0.26) no
C96 C95 C94 C93 -54.99(0.29) no
C95 C94 C93 C92 55.97(0.30) no
